data_1562926
loop_
_publ_author_name
'Fulfer, Bradford W.'
'Haldolaarachchige, Neel'
'Young, David P.'
'Chan, Julia Y.'

_publ_section_title
;
 Crystal growth and magnetic properties of Ln-Mn-Al (Ln=Gd, Yb) compounds
 of the CaCr2Al10 and ThMn12 structure types
;
_journal_name_full 'Journal of Solid State Chemistry'
_journal_page_first 143
_journal_page_last 150
_journal_paper_doi 10.1016/j.jssc.2012.05.002
_journal_volume 194
_journal_year 2012
_chemical_formula_sum 'Al9.84 Mn2.16 Yb'
_chemical_formula_weight 557.19
_space_group_IT_number 129
_space_group_name_Hall '-P 4a 2a'
_space_group_name_H-M_alt 'P 4/n m m :2'
_symmetry_cell_setting tetragonal
_symmetry_space_group_name_H-M 'P 4/n m m :2'
_atom_sites_solution_hydrogens .
_atom_sites_solution_primary direct
_atom_sites_solution_secondary difmap
_audit_creation_method SHELXL-97
_cell_angle_alpha 90.00
_cell_angle_beta 90.00
_cell_angle_gamma 90.00
_cell_formula_units_Z 4
_cell_length_a 12.761(2)
_cell_length_b 12.761(2)
_cell_length_c 5.1170(10)
_cell_measurement_reflns_used 1339
_cell_measurement_temperature 298(2)
_cell_measurement_theta_max 30.034
_cell_measurement_theta_min 0.998
_cell_volume 833.3(2)
_computing_cell_refinement 'HKL Scalepack (Otwinowski & Minor 1997)'
_computing_data_collection KappaCCD
_computing_data_reduction 'Denzo and Scalepak (Otwinowski & Minor, 1997)'
_computing_structure_refinement 'SHELXL-97 (Sheldrick, 2008)'
_diffrn_ambient_temperature 298(2)
_diffrn_measured_fraction_theta_full 0.959
_diffrn_measured_fraction_theta_max 0.959
_diffrn_measurement_device_type KappaCCD
_diffrn_measurement_method CCD
_diffrn_radiation_monochromator graphite
_diffrn_radiation_source 'fine-focus sealed tube'
_diffrn_radiation_type MoK\a
_diffrn_radiation_wavelength 0.71073
_diffrn_reflns_av_R_equivalents 0.0279
_diffrn_reflns_av_sigmaI/netI 0.0363
_diffrn_reflns_limit_h_max 18
_diffrn_reflns_limit_h_min 0
_diffrn_reflns_limit_k_max 13
_diffrn_reflns_limit_k_min -12
_diffrn_reflns_limit_l_max 7
_diffrn_reflns_limit_l_min 0
_diffrn_reflns_number 1400
_diffrn_reflns_theta_full 32.53
_diffrn_reflns_theta_max 32.53
_diffrn_reflns_theta_min 3.19
_exptl_absorpt_coefficient_mu 15.302
_exptl_absorpt_correction_T_max 0.5797
_exptl_absorpt_correction_T_min 0.4604
_exptl_absorpt_correction_type multi-scan
_exptl_absorpt_process_details 'HKL Scalepack (Otwinowski & Minor 1997)'
_exptl_crystal_density_diffrn 4.442
_exptl_crystal_density_method 'not measured'
_exptl_crystal_F_000 1008
_exptl_crystal_size_max 0.06
_exptl_crystal_size_mid 0.04
_exptl_crystal_size_min 0.04
_refine_diff_density_max 1.517
_refine_diff_density_min -2.300
_refine_diff_density_rms 0.288
_refine_ls_extinction_coef 0.00194(16)
_refine_ls_extinction_expression Fc^*^=kFc[1+0.001xFc^2^\l^3^/sin(2\q)]^-1/4^
_refine_ls_extinction_method SHELXL
_refine_ls_goodness_of_fit_ref 1.082
_refine_ls_hydrogen_treatment .
_refine_ls_matrix_type full
_refine_ls_number_parameters 42
_refine_ls_number_reflns 828
_refine_ls_number_restraints 0
_refine_ls_restrained_S_all 1.082
_refine_ls_R_factor_all 0.0529
_refine_ls_R_factor_gt 0.0285
_refine_ls_shift/su_max 0.000
_refine_ls_shift/su_mean 0.000
_refine_ls_structure_factor_coef Fsqd
_refine_ls_weighting_details 'calc w=1/[\s^2^(Fo^2^)+(0.0196P)^2^+0.0000P] where P=(Fo^2^+2Fc^2^)/3'
_refine_ls_weighting_scheme calc
_refine_ls_wR_factor_gt 0.0510
_refine_ls_wR_factor_ref 0.0563
_reflns_number_gt 574
_reflns_number_total 828
_reflns_threshold_expression >2\s(I)
_cod_data_source_file JSSC-2012-194-143.cif
_cod_data_source_block bwf10
_cod_original_sg_symbol_H-M 'P 4/n m m'
_cod_database_code 1562926

loop_
_symmetry_equiv_pos_as_xyz
'x, y, z'
'-x+1/2, -y+1/2, z'
'x+1/2, -y, -z'
'-x, y+1/2, -z'
'-y, -x, -z'
'y+1/2, x+1/2, -z'
'y, -x+1/2, z'
'-y+1/2, x, z'
'-x, -y, -z'
'x-1/2, y-1/2, -z'
'-x-1/2, y, z'
'x, -y-1/2, z'
'y, x, z'
'-y-1/2, -x-1/2, z'
'-y, x-1/2, -z'
'y-1/2, -x, -z'

loop_
_atom_site_label
_atom_site_type_symbol
_atom_site_fract_x
_atom_site_fract_y
_atom_site_fract_z
_atom_site_U_iso_or_equiv
_atom_site_adp_type
_atom_site_occupancy
_atom_site_symmetry_multiplicity
_atom_site_calc_flag
_atom_site_refinement_flags
_atom_site_disorder_assembly
_atom_site_disorder_group
Yb2 Yb 0.7500 0.2500 0.0000 0.00713(16) Uani 1 8 d S . .
Yb1 Yb 0.2500 0.2500 0.52387(7) 0.00577(15) Uani 1 8 d S . .
Mn1 Mn 0.2500 0.50781(7) 0.25262(12) 0.00447(17) Uani 1 2 d S . .
Al1 Al 0.07574(11) 0.07574(11) 0.4843(2) 0.0071(4) Uani 1 2 d S . .
Al5 Al 0.42446(11) 0.57554(11) 0.0000 0.0070(4) Uani 1 2 d S . .
Al3 Al 0.2500 0.00957(12) 0.7493(2) 0.0056(4) Uani 0.914(5) 2 d SP . .
Mn3 Mn 0.2500 0.00957(12) 0.7493(2) 0.0056(4) Uani 0.086(5) 2 d SP . .
Al4 Al 0.36204(11) 0.63796(11) 0.5000 0.0067(4) Uani 1 2 d S . .
Al2 Al 0.14299(10) 0.14299(10) 0.0327(2) 0.0071(4) Uani 1 2 d S . .

loop_
_atom_site_aniso_label
_atom_site_aniso_U_11
_atom_site_aniso_U_22
_atom_site_aniso_U_33
_atom_site_aniso_U_23
_atom_site_aniso_U_13
_atom_site_aniso_U_12
Yb2 0.0073(2) 0.0073(2) 0.0067(2) 0.000 0.000 0.000
Yb1 0.00600(19) 0.00600(19) 0.0053(2) 0.000 0.000 0.000
Mn1 0.0036(3) 0.0058(4) 0.0040(3) -0.0008(2) 0.000 0.000
Al1 0.0058(6) 0.0058(6) 0.0096(7) 0.0020(3) 0.0020(3) 0.0003(8)
Al5 0.0073(6) 0.0073(6) 0.0064(7) 0.0003(3) 0.0003(3) -0.0008(8)
Al3 0.0056(7) 0.0076(8) 0.0038(6) -0.0011(5) 0.000 0.000
Mn3 0.0056(7) 0.0076(8) 0.0038(6) -0.0011(5) 0.000 0.000
Al4 0.0068(6) 0.0068(6) 0.0063(7) -0.0004(3) -0.0004(3) -0.0011(8)
Al2 0.0075(6) 0.0075(6) 0.0062(6) 0.0004(4) 0.0004(4) 0.0035(7)

loop_
_atom_type_symbol
_atom_type_description
_atom_type_scat_dispersion_real
_atom_type_scat_dispersion_imag
_atom_type_scat_source
Yb Yb -0.3850 5.5486 'International Tables Vol C Tables 4.2.6.8 and 6.1.1.4'
Mn Mn 0.3368 0.7283 'International Tables Vol C Tables 4.2.6.8 and 6.1.1.4'
Al Al 0.0645 0.0514 'International Tables Vol C Tables 4.2.6.8 and 6.1.1.4'

loop_
_geom_angle_atom_site_label_1
_geom_angle_atom_site_label_2
_geom_angle_atom_site_label_3
_geom_angle
_geom_angle_site_symmetry_1
_geom_angle_site_symmetry_3
Al5 Yb2 Al5 180.0 4_645 3_565
Al5 Yb2 Al5 90.0 4_645 9_665
Al5 Yb2 Al5 90.0 3_565 9_665
Al5 Yb2 Al5 90.0 4_645 10_655
Al5 Yb2 Al5 90.0 3_565 10_655
Al5 Yb2 Al5 180.0 9_665 10_655
Al5 Yb2 Al4 51.68(3) 4_645 4_645
Al5 Yb2 Al4 128.32(3) 3_565 4_645
Al5 Yb2 Al4 90.0 9_665 4_645
Al5 Yb2 Al4 90.0 10_655 4_645
Al5 Yb2 Al4 128.32(3) 4_645 3_566
Al5 Yb2 Al4 51.68(3) 3_565 3_566
Al5 Yb2 Al4 90.0 9_665 3_566
Al5 Yb2 Al4 90.0 10_655 3_566
Al4 Yb2 Al4 180.0 4_645 3_566
Al5 Yb2 Al4 90.0 4_645 9_666
Al5 Yb2 Al4 90.0 3_565 9_666
Al5 Yb2 Al4 51.68(3) 9_665 9_666
Al5 Yb2 Al4 128.32(3) 10_655 9_666
Al4 Yb2 Al4 127.99(3) 4_645 9_666
Al4 Yb2 Al4 52.01(3) 3_566 9_666
Al5 Yb2 Al4 90.0 4_645 9_665
Al5 Yb2 Al4 90.0 3_565 9_665
Al5 Yb2 Al4 51.68(3) 9_665 9_665
Al5 Yb2 Al4 128.32(3) 10_655 9_665
Al4 Yb2 Al4 52.01(3) 4_645 9_665
Al4 Yb2 Al4 127.99(3) 3_566 9_665
Al4 Yb2 Al4 103.36(6) 9_666 9_665
Al5 Yb2 Al4 51.68(3) 4_645 4_646
Al5 Yb2 Al4 128.32(3) 3_565 4_646
Al5 Yb2 Al4 90.0 9_665 4_646
Al5 Yb2 Al4 90.0 10_655 4_646
Al4 Yb2 Al4 103.36(6) 4_645 4_646
Al4 Yb2 Al4 76.64(6) 3_566 4_646
Al4 Yb2 Al4 52.01(3) 9_666 4_646
Al4 Yb2 Al4 127.99(3) 9_665 4_646
Al5 Yb2 Al4 128.32(3) 4_645 3_565
Al5 Yb2 Al4 51.68(3) 3_565 3_565
Al5 Yb2 Al4 90.0 9_665 3_565
Al5 Yb2 Al4 90.0 10_655 3_565
Al4 Yb2 Al4 76.64(6) 4_645 3_565
Al4 Yb2 Al4 103.36(6) 3_566 3_565
Al4 Yb2 Al4 127.99(3) 9_666 3_565
Al4 Yb2 Al4 52.01(3) 9_665 3_565
Al4 Yb2 Al4 180.00(4) 4_646 3_565
Al5 Yb2 Al4 90.0 4_645 10_656
Al5 Yb2 Al4 90.0 3_565 10_656
Al5 Yb2 Al4 128.32(3) 9_665 10_656
Al5 Yb2 Al4 51.68(3) 10_655 10_656
Al4 Yb2 Al4 127.99(3) 4_645 10_656
Al4 Yb2 Al4 52.01(3) 3_566 10_656
Al4 Yb2 Al4 76.64(6) 9_666 10_656
Al4 Yb2 Al4 180.00(4) 9_665 10_656
Al4 Yb2 Al4 52.01(3) 4_646 10_656
Al4 Yb2 Al4 127.99(3) 3_565 10_656
Al5 Yb2 Al4 90.0 4_645 10_655
Al5 Yb2 Al4 90.0 3_565 10_655
Al5 Yb2 Al4 128.32(3) 9_665 10_655
Al5 Yb2 Al4 51.68(3) 10_655 10_655
Al4 Yb2 Al4 52.01(3) 4_645 10_655
Al4 Yb2 Al4 127.99(3) 3_566 10_655
Al4 Yb2 Al4 180.0 9_666 10_655
Al4 Yb2 Al4 76.64(6) 9_665 10_655
Al4 Yb2 Al4 127.99(3) 4_646 10_655
Al4 Yb2 Al4 52.01(3) 3_565 10_655
Al4 Yb2 Al4 103.36(6) 10_656 10_655
Al3 Yb1 Al3 82.889(15) 13 2
Al3 Yb1 Al3 82.888(15) 13 .
Al3 Yb1 Al3 138.80(4) 2 .
Al3 Yb1 Al3 138.80(4) 13 14_665
Al3 Yb1 Al3 82.888(15) 2 14_665
Al3 Yb1 Al3 82.888(15) . 14_665
Al3 Yb1 Al1 50.366(14) 13 .
Al3 Yb1 Al1 133.091(11) 2 .
Al3 Yb1 Al1 50.366(14) . .
Al3 Yb1 Al1 133.091(11) 14_665 .
Al3 Yb1 Al1 50.366(14) 13 12_565
Al3 Yb1 Al1 50.366(14) 2 12_565
Al3 Yb1 Al1 133.091(11) . 12_565
Al3 Yb1 Al1 133.091(11) 14_665 12_565
Al1 Yb1 Al1 89.763(3) . 12_565
Al3 Yb1 Al1 133.091(11) 13 2
Al3 Yb1 Al1 50.366(14) 2 2
Al3 Yb1 Al1 133.091(11) . 2
Al3 Yb1 Al1 50.366(14) 14_665 2
Al1 Yb1 Al1 172.62(4) . 2
Al1 Yb1 Al1 89.763(3) 12_565 2
Al3 Yb1 Al1 133.091(11) 13 11_655
Al3 Yb1 Al1 133.091(11) 2 11_655
Al3 Yb1 Al1 50.366(14) . 11_655
Al3 Yb1 Al1 50.366(14) 14_665 11_655
Al1 Yb1 Al1 89.763(3) . 11_655
Al1 Yb1 Al1 172.62(4) 12_565 11_655
Al1 Yb1 Al1 89.763(3) 2 11_655
Al3 Yb1 Al2 82.86(3) 13 .
Al3 Yb1 Al2 133.02(2) 2 .
Al3 Yb1 Al2 82.86(3) . .
Al3 Yb1 Al2 133.02(2) 14_665 .
Al1 Yb1 Al2 48.78(4) . .
Al1 Yb1 Al2 87.076(17) 12_565 .
Al1 Yb1 Al2 123.85(4) 2 .
Al1 Yb1 Al2 87.076(17) 11_655 .
Al3 Yb1 Al2 82.86(3) 13 12_565
Al3 Yb1 Al2 82.86(3) 2 12_565
Al3 Yb1 Al2 133.02(2) . 12_565
Al3 Yb1 Al2 133.02(2) 14_665 12_565
Al1 Yb1 Al2 87.076(17) . 12_565
Al1 Yb1 Al2 48.78(4) 12_565 12_565
Al1 Yb1 Al2 87.076(17) 2 12_565
Al1 Yb1 Al2 123.85(4) 11_655 12_565
Al2 Yb1 Al2 51.04(4) . 12_565
Al3 Yb1 Al2 133.02(2) 13 11_655
Al3 Yb1 Al2 133.02(2) 2 11_655
Al3 Yb1 Al2 82.86(3) . 11_655
Al3 Yb1 Al2 82.86(3) 14_665 11_655
Al1 Yb1 Al2 87.076(17) . 11_655
Al1 Yb1 Al2 123.85(4) 12_565 11_655
Al1 Yb1 Al2 87.076(17) 2 11_655
Al1 Yb1 Al2 48.78(4) 11_655 11_655
Al2 Yb1 Al2 51.04(4) . 11_655
Al2 Yb1 Al2 75.07(6) 12_565 11_655
Al3 Yb1 Al2 133.02(2) 13 2
Al3 Yb1 Al2 82.86(3) 2 2
Al3 Yb1 Al2 133.02(2) . 2
Al3 Yb1 Al2 82.86(3) 14_665 2
Al1 Yb1 Al2 123.85(4) . 2
Al1 Yb1 Al2 87.076(17) 12_565 2
Al1 Yb1 Al2 48.78(4) 2 2
Al1 Yb1 Al2 87.076(17) 11_655 2
Al2 Yb1 Al2 75.07(6) . 2
Al2 Yb1 Al2 51.04(4) 12_565 2
Al2 Yb1 Al2 51.04(4) 11_655 2
Al4 Mn1 Al4 68.79(8) . 11_655
Al4 Mn1 Mn3 142.76(4) . 1_554
Al4 Mn1 Mn3 142.76(4) 11_655 1_554
Al4 Mn1 Al2 173.45(6) . 12_565
Al4 Mn1 Al2 113.79(5) 11_655 12_565
Mn3 Mn1 Al2 32.45(4) 1_554 12_565
Al4 Mn1 Al2 113.79(5) . 2
Al4 Mn1 Al2 173.45(6) 11_655 2
Mn3 Mn1 Al2 32.45(4) 1_554 2
Al2 Mn1 Al2 62.98(7) 12_565 2
Al4 Mn1 Al3 63.82(3) . 2
Al4 Mn1 Al3 63.82(3) 11_655 2
Mn3 Mn1 Al3 107.07(3) 1_554 2
Al2 Mn1 Al3 111.40(4) 12_565 2
Al2 Mn1 Al3 111.40(4) 2 2
Al4 Mn1 Al3 123.68(3) . 2_554
Al4 Mn1 Al3 123.68(3) 11_655 2_554
Mn3 Mn1 Al3 63.03(4) 1_554 2_554
Al2 Mn1 Al3 60.53(4) 12_565 2_554
Al2 Mn1 Al3 60.53(4) 2 2_554
Al3 Mn1 Al3 170.09(6) 2 2_554
Al4 Mn1 Al5 119.49(6) . 11_655
Al4 Mn1 Al5 64.28(3) 11_655 11_655
Mn3 Mn1 Al5 96.68(3) 1_554 11_655
Al2 Mn1 Al5 66.49(5) 12_565 11_655
Al2 Mn1 Al5 117.23(4) 2 11_655
Al3 Mn1 Al5 120.12(2) 2 11_655
Al3 Mn1 Al5 63.45(2) 2_554 11_655
Al4 Mn1 Al5 64.28(3) . .
Al4 Mn1 Al5 119.49(6) 11_655 .
Mn3 Mn1 Al5 96.68(3) 1_554 .
Al2 Mn1 Al5 117.23(4) 12_565 .
Al2 Mn1 Al5 66.49(5) 2 .
Al3 Mn1 Al5 120.12(2) 2 .
Al3 Mn1 Al5 63.45(2) 2_554 .
Al5 Mn1 Al5 110.13(7) 11_655 .
Al4 Mn1 Al1 119.88(4) . 12_565
Al4 Mn1 Al1 65.16(5) 11_655 12_565
Mn3 Mn1 Al1 78.55(4) 1_554 12_565
Al2 Mn1 Al1 58.34(4) 12_565 12_565
Al2 Mn1 Al1 108.91(6) 2 12_565
Al3 Mn1 Al1 62.26(3) 2 12_565
Al3 Mn1 Al1 113.46(3) 2_554 12_565
Al5 Mn1 Al1 70.36(4) 11_655 12_565
Al5 Mn1 Al1 175.21(5) . 12_565
Al4 Mn1 Al1 65.16(5) . 2
Al4 Mn1 Al1 119.88(4) 11_655 2
Mn3 Mn1 Al1 78.55(4) 1_554 2
Al2 Mn1 Al1 108.91(6) 12_565 2
Al2 Mn1 Al1 58.34(4) 2 2
Al3 Mn1 Al1 62.26(3) 2 2
Al3 Mn1 Al1 113.46(3) 2_554 2
Al5 Mn1 Al1 175.21(5) 11_655 2
Al5 Mn1 Al1 70.36(4) . 2
Al1 Mn1 Al1 108.72(8) 12_565 2
Al2 Al1 Al3 105.83(6) . .
Al2 Al1 Al3 105.83(6) . 13
Al3 Al1 Al3 104.82(8) . 13
Al2 Al1 Mn1 58.49(3) . 14_665
Al3 Al1 Mn1 141.41(9) . 14_665
Al3 Al1 Mn1 55.55(4) 13 14_665
Al2 Al1 Mn1 58.49(3) . 2
Al3 Al1 Mn1 55.55(4) . 2
Al3 Al1 Mn1 141.41(9) 13 2
Mn1 Al1 Mn1 116.47(6) 14_665 2
Al2 Al1 Al1 121.08(8) . 9_556
Al3 Al1 Al1 109.05(5) . 9_556
Al3 Al1 Al1 109.05(5) 13 9_556
Mn1 Al1 Al1 108.91(5) 14_665 9_556
Mn1 Al1 Al1 108.91(5) 2 9_556
Al2 Al1 Mn3 77.56(6) . 14_665
Al3 Al1 Mn3 43.43(4) . 14_665
Al3 Al1 Mn3 81.76(6) 13 14_665
Mn1 Al1 Mn3 98.21(5) 14_665 14_665
Mn1 Al1 Mn3 61.14(4) 2 14_665
Al1 Al1 Mn3 152.37(3) 9_556 14_665
Al2 Al1 Mn3 77.56(6) . 2
Al3 Al1 Mn3 81.76(6) . 2
Al3 Al1 Mn3 43.43(4) 13 2
Mn1 Al1 Mn3 61.14(4) 14_665 2
Mn1 Al1 Mn3 98.21(5) 2 2
Al1 Al1 Mn3 152.37(3) 9_556 2
Mn3 Al1 Mn3 43.164(18) 14_665 2
Al2 Al1 Al4 104.41(3) . 10_556
Al3 Al1 Al4 148.39(5) . 10_556
Al3 Al1 Al4 57.52(4) 13 10_556
Mn1 Al1 Al4 53.93(3) 14_665 10_556
Mn1 Al1 Al4 154.31(5) 2 10_556
Al1 Al1 Al4 61.19(4) 9_556 10_556
Mn3 Al1 Al4 138.52(4) 14_665 10_556
Mn3 Al1 Al4 96.01(3) 2 10_556
Al2 Al1 Al4 104.41(3) . 2
Al3 Al1 Al4 57.52(4) . 2
Al3 Al1 Al4 148.39(5) 13 2
Mn1 Al1 Al4 154.31(5) 14_665 2
Mn1 Al1 Al4 53.93(3) 2 2
Al1 Al1 Al4 61.19(4) 9_556 2
Mn3 Al1 Al4 96.01(3) 14_665 2
Mn3 Al1 Al4 138.52(4) 2 2
Al4 Al1 Al4 122.38(8) 10_556 2
Al2 Al1 Yb1 65.98(6) . .
Al3 Al1 Yb1 67.21(5) . .
Al3 Al1 Yb1 67.21(5) 13 .
Mn1 Al1 Yb1 74.30(4) 14_665 .
Mn1 Al1 Yb1 74.30(4) 2 .
Al1 Al1 Yb1 172.94(7) 9_556 .
Mn3 Al1 Yb1 23.944(11) 14_665 .
Mn3 Al1 Yb1 23.944(11) 2 .
Al4 Al1 Yb1 118.57(4) 10_556 .
Al4 Al1 Yb1 118.57(4) 2 .
Mn3 Al5 Mn3 125.12(3) 5_666 1_554
Mn3 Al5 Mn1 62.72(3) 5_666 5_665
Mn3 Al5 Mn1 141.74(2) 1_554 5_665
Mn3 Al5 Mn1 141.74(2) 5_666 .
Mn3 Al5 Mn1 62.72(3) 1_554 .
Mn1 Al5 Mn1 138.46(9) 5_665 .
Mn3 Al5 Al5 62.559(14) 5_666 9_665
Mn3 Al5 Al5 62.559(14) 1_554 9_665
Mn1 Al5 Al5 110.77(4) 5_665 9_665
Mn1 Al5 Al5 110.77(4) . 9_665
Mn3 Al5 Al4 109.810(18) 5_666 1_554
Mn3 Al5 Al4 91.86(2) 1_554 1_554
Mn1 Al5 Al4 54.65(2) 5_665 1_554
Mn1 Al5 Al4 107.02(5) . 1_554
Al5 Al5 Al4 113.77(5) 9_665 1_554
Mn3 Al5 Al4 91.86(2) 5_666 .
Mn3 Al5 Al4 109.810(18) 1_554 .
Mn1 Al5 Al4 107.02(5) 5_665 .
Mn1 Al5 Al4 54.65(2) . .
Al5 Al5 Al4 113.77(5) 9_665 .
Al4 Al5 Al4 132.47(10) 1_554 .
Mn3 Al5 Al2 12.92(3) 5_666 10_665
Mn3 Al5 Al2 123.02(5) 1_554 10_665
Mn1 Al5 Al2 55.09(3) 5_665 10_665
Mn1 Al5 Al2 154.56(3) . 10_665
Al5 Al5 Al2 62.20(4) 9_665 10_665
Al4 Al5 Al2 97.79(3) 1_554 10_665
Al4 Al5 Al2 103.90(3) . 10_665
Mn3 Al5 Al2 123.02(5) 5_666 2
Mn3 Al5 Al2 12.92(3) 1_554 2
Mn1 Al5 Al2 154.56(3) 5_665 2
Mn1 Al5 Al2 55.09(3) . 2
Al5 Al5 Al2 62.20(4) 9_665 2
Al4 Al5 Al2 103.90(3) 1_554 2
Al4 Al5 Al2 97.79(3) . 2
Al2 Al5 Al2 124.41(8) 10_665 2
Mn3 Al5 Yb2 117.441(14) 5_666 9_665
Mn3 Al5 Yb2 117.441(14) 1_554 9_665
Mn1 Al5 Yb2 69.23(4) 5_665 9_665
Mn1 Al5 Yb2 69.23(4) . 9_665
Al5 Al5 Yb2 180.0 9_665 9_665
Al4 Al5 Yb2 66.23(5) 1_554 9_665
Al4 Al5 Yb2 66.23(5) . 9_665
Al2 Al5 Yb2 117.80(4) 10_665 9_665
Al2 Al5 Yb2 117.80(4) 2 9_665
Mn3 Al3 Al2 49.48(4) 2 11_656
Mn3 Al3 Al2 49.48(4) 2 1_556
Al2 Al3 Al2 62.81(8) 11_656 1_556
Mn3 Al3 Al1 72.04(5) 2 .
Al2 Al3 Al1 119.80(7) 11_656 .
Al2 Al3 Al1 69.54(4) 1_556 .
Mn3 Al3 Al1 72.04(5) 2 11_655
Al2 Al3 Al1 69.54(4) 11_656 11_655
Al2 Al3 Al1 119.80(7) 1_556 11_655
Al1 Al3 Al1 108.61(8) . 11_655
Mn3 Al3 Mn1 94.99(3) 2 2
Al2 Al3 Mn1 127.43(5) 11_656 2
Al2 Al3 Mn1 127.43(5) 1_556 2
Al1 Al3 Mn1 62.19(3) . 2
Al1 Al3 Mn1 62.19(3) 11_655 2
Mn3 Al3 Mn1 94.92(3) 2 2_556
Al2 Al3 Mn1 60.28(4) 11_656 2_556
Al2 Al3 Mn1 60.28(4) 1_556 2_556
Al1 Al3 Mn1 121.32(4) . 2_556
Al1 Al3 Mn1 121.32(4) 11_655 2_556
Mn1 Al3 Mn1 170.09(6) 2 2_556
Mn3 Al3 Yb1 20.60(2) 2 .
Al2 Al3 Yb1 65.58(4) 11_656 .
Al2 Al3 Yb1 65.58(4) 1_556 .
Al1 Al3 Yb1 62.42(5) . .
Al1 Al3 Yb1 62.42(5) 11_655 .
Mn1 Al3 Yb1 74.39(3) 2 .
Mn1 Al3 Yb1 115.52(4) 2_556 .
Mn3 Al4 Mn1 48.78(3) 5_666 5_666
Mn3 Al4 Mn1 125.86(4) 5_666 .
Mn1 Al4 Mn1 172.59(9) 5_666 .
Mn3 Al4 Al5 68.33(3) 5_666 .
Mn1 Al4 Al5 115.58(4) 5_666 .
Mn1 Al4 Al5 61.067(18) . .
Mn3 Al4 Al5 85.06(3) 5_666 1_556
Mn1 Al4 Al5 61.067(18) 5_666 1_556
Mn1 Al4 Al5 115.58(4) . 1_556
Al5 Al4 Al5 132.47(10) . 1_556
Mn3 Al4 Al1 28.28(3) 5_666 10_666
Mn1 Al4 Al1 60.91(4) 5_666 10_666
Mn1 Al4 Al1 111.90(7) . 10_666
Al5 Al4 Al1 70.90(5) . 10_666
Al5 Al4 Al1 67.72(5) 1_556 10_666
Mn3 Al4 Al1 83.70(5) 5_666 2
Mn1 Al4 Al1 111.90(7) 5_666 2
Mn1 Al4 Al1 60.91(4) . 2
Al5 Al4 Al1 67.72(5) . 2
Al5 Al4 Al1 70.90(5) 1_556 2
Al1 Al4 Al1 57.62(8) 10_666 2
Mn3 Al4 Al4 166.563(12) 5_666 11_655
Mn1 Al4 Al4 131.02(4) 5_666 11_655
Mn1 Al4 Al4 55.60(4) . 11_655
Al5 Al4 Al4 106.56(3) . 11_655
Al5 Al4 Al4 106.56(3) 1_556 11_655
Al1 Al4 Al4 163.69(4) 10_666 11_655
Al1 Al4 Al4 106.23(4) 2 11_655
Mn3 Al4 Al4 80.014(12) 5_666 12_575
Mn1 Al4 Al4 55.60(4) 5_666 12_575
Mn1 Al4 Al4 131.02(4) . 12_575
Al5 Al4 Al4 106.56(3) . 12_575
Al5 Al4 Al4 106.56(3) 1_556 12_575
Al1 Al4 Al4 106.23(4) 10_666 12_575
Al1 Al4 Al4 163.69(4) 2 12_575
Al4 Al4 Al4 90.0 11_655 12_575
Mn3 Al4 Yb2 103.239(12) 5_666 9_665
Mn1 Al4 Yb2 115.63(4) 5_666 9_665
Mn1 Al4 Yb2 69.37(3) . 9_665
Al5 Al4 Yb2 62.08(4) . 9_665
Al5 Al4 Yb2 165.45(7) 1_556 9_665
Al1 Al4 Yb2 124.44(3) 10_666 9_665
Al1 Al4 Yb2 121.40(3) 2 9_665
Al4 Al4 Yb2 63.997(17) 11_655 9_665
Al4 Al4 Yb2 63.997(17) 12_575 9_665
Mn3 Al4 Yb2 118.149(9) 5_666 9_666
Mn1 Al4 Yb2 69.37(3) 5_666 9_666
Mn1 Al4 Yb2 115.63(4) . 9_666
Al5 Al4 Yb2 165.45(7) . 9_666
Al5 Al4 Yb2 62.08(4) 1_556 9_666
Al1 Al4 Yb2 121.40(3) 10_666 9_666
Al1 Al4 Yb2 124.44(3) 2 9_666
Al4 Al4 Yb2 63.997(17) 11_655 9_666
Al4 Al4 Yb2 63.997(17) 12_575 9_666
Yb2 Al4 Yb2 103.36(6) 9_665 9_666
Al3 Al2 Al3 111.77(7) 13_554 1_554
Al3 Al2 Al1 116.59(5) 13_554 .
Al3 Al2 Al1 116.59(5) 1_554 .
Al3 Al2 Mn1 59.19(4) 13_554 14_665
Al3 Al2 Mn1 163.99(7) 1_554 14_665
Al1 Al2 Mn1 63.17(3) . 14_665
Al3 Al2 Mn1 163.99(7) 13_554 2
Al3 Al2 Mn1 59.19(4) 1_554 2
Al1 Al2 Mn1 63.17(3) . 2
Mn1 Al2 Mn1 125.71(6) 14_665 2
Al3 Al2 Al2 58.60(4) 13_554 12_565
Al3 Al2 Al2 130.52(4) 1_554 12_565
Al1 Al2 Al2 109.20(4) . 12_565
Mn1 Al2 Al2 58.51(4) 14_665 12_565
Mn1 Al2 Al2 137.40(4) 2 12_565
Al3 Al2 Al2 130.52(4) 13_554 11_655
Al3 Al2 Al2 58.60(4) 1_554 11_655
Al1 Al2 Al2 109.20(4) . 11_655
Mn1 Al2 Al2 137.40(4) 14_665 11_655
Mn1 Al2 Al2 58.51(4) 2 11_655
Al2 Al2 Al2 90.0 12_565 11_655
Al3 Al2 Mn3 106.33(6) 13_554 14_664
Al3 Al2 Mn3 62.75(3) 1_554 14_664
Al1 Al2 Mn3 131.03(5) . 14_664
Mn1 Al2 Mn3 130.78(5) 14_665 14_664
Mn1 Al2 Mn3 81.88(3) 2 14_664
Al2 Al2 Mn3 73.684(11) 12_565 14_664
Al2 Al2 Mn3 24.194(16) 11_655 14_664
Al3 Al2 Mn3 62.75(3) 13_554 2_554
Al3 Al2 Mn3 106.33(6) 1_554 2_554
Al1 Al2 Mn3 131.03(5) . 2_554
Mn1 Al2 Mn3 81.88(3) 14_665 2_554
Mn1 Al2 Mn3 130.78(5) 2 2_554
Al2 Al2 Mn3 24.194(16) 12_565 2_554
Al2 Al2 Mn3 73.684(11) 11_655 2_554
Mn3 Al2 Mn3 53.02(2) 14_664 2_554
Al3 Al2 Al5 60.13(4) 13_554 10
Al3 Al2 Al5 105.91(6) 1_554 10
Al1 Al2 Al5 68.91(5) . 10
Mn1 Al2 Al5 58.42(4) 14_665 10
Mn1 Al2 Al5 107.83(7) 2 10
Al2 Al2 Al5 107.13(4) 12_565 10
Al2 Al2 Al5 162.54(4) 11_655 10
Mn3 Al2 Al5 159.36(4) 14_664 10
Mn3 Al2 Al5 121.30(4) 2_554 10
Al3 Al2 Al5 105.91(6) 13_554 2
Al3 Al2 Al5 60.13(4) 1_554 2
Al1 Al2 Al5 68.91(5) . 2
Mn1 Al2 Al5 107.83(7) 14_665 2
Mn1 Al2 Al5 58.42(4) 2 2
Al2 Al2 Al5 162.54(4) 12_565 2
Al2 Al2 Al5 107.13(4) 11_655 2
Mn3 Al2 Al5 121.30(4) 14_664 2
Mn3 Al2 Al5 159.36(4) 2_554 2
Al5 Al2 Al5 55.59(8) 10 2
Al3 Al2 Yb1 119.62(4) 13_554 .
Al3 Al2 Yb1 119.62(4) 1_554 .
Al1 Al2 Yb1 65.25(5) . .
Mn1 Al2 Yb1 75.57(3) 14_665 .
Mn1 Al2 Yb1 75.57(3) 2 .
Al2 Al2 Yb1 64.481(19) 12_565 .
Al2 Al2 Yb1 64.481(19) 11_655 .
Mn3 Al2 Yb1 73.90(4) 14_664 .
Mn3 Al2 Yb1 73.90(4) 2_554 .
Al5 Al2 Yb1 125.68(4) 10 .
Al5 Al2 Yb1 125.68(4) 2 .

loop_
_geom_bond_atom_site_label_1
_geom_bond_atom_site_label_2
_geom_bond_distance
_geom_bond_site_symmetry_2
Yb2 Al5 3.149(2) 4_645
Yb2 Al5 3.149(2) 3_565
Yb2 Al5 3.149(2) 9_665
Yb2 Al5 3.149(2) 10_655
Yb2 Al4 3.2610(13) 4_645
Yb2 Al4 3.2610(13) 3_566
Yb2 Al4 3.2610(13) 9_666
Yb2 Al4 3.2610(13) 9_665
Yb2 Al4 3.2610(13) 4_646
Yb2 Al4 3.2610(13) 3_565
Yb2 Al4 3.2610(13) 10_656
Yb2 Al4 3.2610(13) 10_655
Yb1 Al3 3.2777(16) 13
Yb1 Al3 3.2777(16) 2
Yb1 Al3 3.2777(16) .
Yb1 Al3 3.2778(16) 14_665
Yb1 Al1 3.151(2) .
Yb1 Al1 3.151(2) 12_565
Yb1 Al1 3.151(2) 2
Yb1 Al1 3.151(2) 11_655
Yb1 Al2 3.1696(16) .
Yb1 Al2 3.1696(16) 12_565
Yb1 Al2 3.1696(16) 11_655
Yb1 Al2 3.1696(16) 2
Mn1 Al4 2.5308(7) .
Mn1 Al4 2.5308(7) 11_655
Mn1 Mn3 6.860(2) 1_554
Mn1 Al2 2.6142(9) 12_565
Mn1 Al2 2.6142(9) 2
Mn1 Al3 2.5509(16) 2
Mn1 Al3 2.5853(16) 2_554
Mn1 Al5 2.7156(8) 11_655
Mn1 Al5 2.7156(8) .
Mn1 Al1 2.7361(9) 12_565
Mn1 Al1 2.7361(9) 2
Al1 Al2 2.6100(19) .
Al1 Al3 2.7380(12) .
Al1 Al3 2.7380(12) 13
Al1 Mn1 2.7361(9) 14_665
Al1 Mn1 2.7361(9) 2
Al1 Al1 2.739(4) 9_556
Al1 Mn3 5.898(2) 14_665
Al1 Mn3 5.898(2) 2
Al1 Al4 2.8415(19) 10_556
Al1 Al4 2.8415(19) 2
Al5 Mn3 7.666(2) 5_666
Al5 Mn3 7.666(2) 1_554
Al5 Mn1 2.7156(8) 5_665
Al5 Al5 2.726(4) 9_665
Al5 Al4 2.7956(12) 1_554
Al5 Al4 2.7956(12) .
Al5 Al2 2.9233(19) 10_665
Al5 Al2 2.9233(19) 2
Al5 Yb2 3.149(2) 9_665
Al3 Mn3 6.136(3) 2
Al3 Al2 2.6205(14) 11_656
Al3 Al2 2.6205(14) 1_556
Al3 Al1 2.7380(12) 11_655
Al3 Mn1 2.5509(16) 2
Al3 Mn1 2.5853(16) 2_556
Al4 Mn3 8.245(2) 5_666
Al4 Mn1 2.5308(7) 5_666
Al4 Al5 2.7956(12) 1_556
Al4 Al1 2.8415(19) 10_666
Al4 Al1 2.8415(19) 2
Al4 Al4 2.859(3) 11_655
Al4 Al4 2.859(3) 12_575
Al4 Yb2 3.2610(13) 9_665
Al4 Yb2 3.2610(13) 9_666
Al2 Al3 2.6205(14) 13_554
Al2 Al3 2.6205(14) 1_554
Al2 Mn1 2.6142(9) 14_665
Al2 Mn1 2.6142(9) 2
Al2 Al2 2.731(3) 12_565
Al2 Al2 2.731(3) 11_655
Al2 Mn3 4.861(2) 14_664
Al2 Mn3 4.861(2) 2_554
Al2 Al5 2.9233(19) 10
Al2 Al5 2.9233(19) 2
